data_4118092
loop_
_publ_author_name
'Muhammad Sajid'
'Annika Stute'
'Allan Jay P. Cardenas'
'Brooks J. Culotta'
'Johannes A. M. Hepperle'
'Timothy H. Warren'
'Birgitta Schirmer'
'Stefan Grimme'
'Armido Studer'
'Constantin G. Daniliuc'
'Roland Fr\"ohlich'
'Jeffrey L. Petersen'
'Gerald Kehr'
'Gerhard Erker'

_publ_section_title
;
 N,N-Addition of Frustrated Lewis Pairs to Nitric Oxide: An Easy Entry to
 a Unique Family of Aminoxyl Radicals
;
_journal_name_full 'Journal of the American Chemical Society'
_journal_page_first 10156
_journal_page_last 10168
_journal_paper_doi 10.1021/ja302652a
_journal_volume 134
_journal_year 2012
_chemical_formula_sum 'C39 H33 B F10 N O P'
_chemical_formula_weight 763.44
_chemical_name_systematic
; 
 ? 
;
_space_group_IT_number 2
_symmetry_cell_setting triclinic
_symmetry_space_group_name_Hall '-P 1'
_symmetry_space_group_name_H-M 'P -1'
_atom_sites_solution_hydrogens geom
_atom_sites_solution_primary direct
_atom_sites_solution_secondary difmap
_audit_creation_method SHELXL-97
_cell_angle_alpha 68.007(4)
_cell_angle_beta 89.889(5)
_cell_angle_gamma 73.784(11)
_cell_formula_units_Z 2
_cell_length_a 10.9350(12)
_cell_length_b 12.8316(16)
_cell_length_c 16.1354(10)
_cell_measurement_reflns_used 6053
_cell_measurement_temperature 223(2)
_cell_measurement_theta_max 68.25
_cell_measurement_theta_min 0.88
_cell_volume 2002.3(4)
_computing_cell_refinement 'Collect (Nonius B.V., 1998)'
_computing_data_collection 'Collect (Nonius B.V., 1998)'
_computing_data_reduction 'Denzo-SMN (Otwinowski & Minor, 1997)'
_computing_molecular_graphics 'XP (BrukerAXS, 2000)'
_computing_publication_material 'SHELXL-97 (Sheldrick, 1997)'
_computing_structure_refinement 'SHELXL-97 (Sheldrick, 1997)'
_computing_structure_solution 'SHELXS-97 (Sheldrick, 1990)'
_diffrn_ambient_temperature 223(2)
_diffrn_measured_fraction_theta_full 0.939
_diffrn_measured_fraction_theta_max 0.939
_diffrn_measurement_device_type 'Nonius KappaCCD APEXII'
_diffrn_measurement_method '\w and \f scans'
_diffrn_radiation_monochromator graphite
_diffrn_radiation_source 'fine-focus sealed tube'
_diffrn_radiation_type CuK\a
_diffrn_radiation_wavelength 1.54178
_diffrn_reflns_av_R_equivalents 0.092
_diffrn_reflns_av_sigmaI/netI 0.0492
_diffrn_reflns_limit_h_max 12
_diffrn_reflns_limit_h_min -12
_diffrn_reflns_limit_k_max 14
_diffrn_reflns_limit_k_min -14
_diffrn_reflns_limit_l_max 19
_diffrn_reflns_limit_l_min -19
_diffrn_reflns_number 26288
_diffrn_reflns_theta_full 66.77
_diffrn_reflns_theta_max 66.77
_diffrn_reflns_theta_min 3.90
_exptl_absorpt_coefficient_mu 1.289
_exptl_absorpt_correction_T_max 0.9872
_exptl_absorpt_correction_T_min 0.7559
_exptl_absorpt_correction_type multi-scan
_exptl_absorpt_process_details 'Denzo (Otwinowski, Borek, Majewski & Minor, 2003)'
_exptl_crystal_colour colourless
_exptl_crystal_density_diffrn 1.266
_exptl_crystal_description needle
_exptl_crystal_F_000 784
_exptl_crystal_size_max 0.23
_exptl_crystal_size_mid 0.03
_exptl_crystal_size_min 0.01
_platon_squeeze_details
;
;
_refine_diff_density_max 0.277
_refine_diff_density_min -0.393
_refine_diff_density_rms 0.055
_refine_ls_extinction_method none
_refine_ls_goodness_of_fit_ref 1.039
_refine_ls_hydrogen_treatment constr
_refine_ls_matrix_type full
_refine_ls_number_parameters 484
_refine_ls_number_reflns 6673
_refine_ls_number_restraints 0
_refine_ls_restrained_S_all 1.039
_refine_ls_R_factor_all 0.1379
_refine_ls_R_factor_gt 0.0904
_refine_ls_shift/su_max 0.000
_refine_ls_shift/su_mean 0.000
_refine_ls_structure_factor_coef Fsqd
_refine_ls_weighting_details 'calc w=1/[\s^2^(Fo^2^)+(0.0598P)^2^+4.1287P] where P=(Fo^2^+2Fc^2^)/3'
_refine_ls_weighting_scheme calc
_refine_ls_wR_factor_gt 0.1922
_refine_ls_wR_factor_ref 0.2242
_reflns_number_gt 4090
_reflns_number_total 6673
_reflns_threshold_expression >2sigma(I)
_cod_data_source_file ja302652a_si_009.cif
_cod_data_source_block erk5957
_cod_database_code 4118092

loop_
_symmetry_equiv_pos_as_xyz
'x, y, z'
'-x, -y, -z'

loop_
_atom_site_label
_atom_site_type_symbol
_atom_site_fract_x
_atom_site_fract_y
_atom_site_fract_z
_atom_site_U_iso_or_equiv
_atom_site_adp_type
_atom_site_occupancy
_atom_site_symmetry_multiplicity
_atom_site_calc_flag
_atom_site_refinement_flags
P1 P 0.53826(11) 0.25390(12) 0.33367(8) 0.0560(3) Uani 1 1 d .
B1 B 0.2940(5) 0.2387(6) 0.3286(4) 0.0632(15) Uani 1 1 d .
C1 C 0.5250(4) 0.1087(4) 0.3647(3) 0.0601(12) Uani 1 1 d .
H1A H 0.5238 0.0874 0.3125 0.072 Uiso 1 1 calc R
H1B H 0.5950 0.0498 0.4103 0.072 Uiso 1 1 calc R
C2 C 0.3951(4) 0.1217(5) 0.4030(3) 0.0644(13) Uani 1 1 d .
H2A H 0.4017 0.1307 0.4604 0.077 Uiso 1 1 calc R
H2B H 0.3672 0.0521 0.4130 0.077 Uiso 1 1 calc R
N1 N 0.3870(3) 0.3164(4) 0.2926(3) 0.0613(10) Uani 1 1 d .
O1 O 0.3463(3) 0.4424(3) 0.2510(2) 0.0666(9) Uani 1 1 d .
C3 C 0.3392(6) 0.4836(5) 0.1520(4) 0.0882(18) Uani 1 1 d .
H3A H 0.2698 0.4642 0.1286 0.106 Uiso 1 1 calc R
H3B H 0.4200 0.4456 0.1345 0.106 Uiso 1 1 calc R
C4 C 0.3145(8) 0.6152(6) 0.1148(4) 0.0939(19) Uani 1 1 d .
C5 C 0.1966(8) 0.6895(7) 0.1160(4) 0.103(2) Uani 1 1 d .
H5 H 0.1308 0.6577 0.1406 0.124 Uiso 1 1 calc R
C6 C 0.1737(10) 0.8108(8) 0.0812(5) 0.120(3) Uani 1 1 d .
H6 H 0.0932 0.8618 0.0816 0.143 Uiso 1 1 calc R
C7 C 0.2717(14) 0.8535(9) 0.0467(6) 0.136(3) Uani 1 1 d .
H7 H 0.2573 0.9355 0.0231 0.163 Uiso 1 1 calc R
C8 C 0.3904(11) 0.7821(10) 0.0449(6) 0.141(3) Uani 1 1 d .
H8 H 0.4561 0.8148 0.0215 0.170 Uiso 1 1 calc R
C9 C 0.4124(8) 0.6608(8) 0.0779(5) 0.116(3) Uani 1 1 d .
H9 H 0.4922 0.6106 0.0754 0.140 Uiso 1 1 calc R
C11 C 0.5977(4) 0.2574(4) 0.4368(3) 0.0580(12) Uani 1 1 d .
C12 C 0.7276(5) 0.1925(5) 0.4714(3) 0.0634(13) Uani 1 1 d .
C13 C 0.7780(5) 0.1893(5) 0.5519(4) 0.0742(15) Uani 1 1 d .
H13 H 0.8635 0.1443 0.5747 0.089 Uiso 1 1 calc R
C14 C 0.7060(6) 0.2504(6) 0.5992(4) 0.0799(16) Uani 1 1 d .
C15 C 0.5797(5) 0.3140(5) 0.5651(4) 0.0723(15) Uani 1 1 d .
H15 H 0.5300 0.3556 0.5968 0.087 Uiso 1 1 calc R
C16 C 0.5229(5) 0.3190(5) 0.4861(4) 0.0641(13) Uani 1 1 d .
C17 C 0.8189(5) 0.1249(5) 0.4254(4) 0.0768(16) Uani 1 1 d .
H17A H 0.8521 0.1789 0.3779 0.115 Uiso 1 1 calc R
H17B H 0.7736 0.0869 0.3997 0.115 Uiso 1 1 calc R
H17C H 0.8893 0.0657 0.4690 0.115 Uiso 1 1 calc R
C18 C 0.7637(7) 0.2482(7) 0.6853(4) 0.109(2) Uani 1 1 d .
H18A H 0.8343 0.1763 0.7133 0.163 Uiso 1 1 calc R
H18B H 0.6988 0.2509 0.7262 0.163 Uiso 1 1 calc R
H18C H 0.7950 0.3158 0.6717 0.163 Uiso 1 1 calc R
C19 C 0.3849(5) 0.3930(5) 0.4582(4) 0.0747(15) Uani 1 1 d .
H19A H 0.3300 0.3424 0.4755 0.112 Uiso 1 1 calc R
H19B H 0.3712 0.4361 0.3934 0.112 Uiso 1 1 calc R
H19C H 0.3644 0.4483 0.4876 0.112 Uiso 1 1 calc R
C21 C 0.6388(4) 0.3111(4) 0.2509(3) 0.0574(12) Uani 1 1 d .
C22 C 0.6628(5) 0.4172(5) 0.2424(3) 0.0635(13) Uani 1 1 d .
C23 C 0.7424(5) 0.4614(5) 0.1783(4) 0.0762(15) Uani 1 1 d .
H23 H 0.7575 0.5324 0.1722 0.091 Uiso 1 1 calc R
C24 C 0.7991(5) 0.4047(6) 0.1240(4) 0.0730(15) Uani 1 1 d .
C25 C 0.7747(5) 0.3010(5) 0.1330(3) 0.0713(15) Uani 1 1 d .
H25 H 0.8126 0.2620 0.0961 0.086 Uiso 1 1 calc R
C26 C 0.6966(5) 0.2522(5) 0.1943(3) 0.0643(13) Uani 1 1 d .
C27 C 0.6069(6) 0.4901(5) 0.2960(4) 0.0793(16) Uani 1 1 d .
H27A H 0.5181 0.4921 0.3022 0.119 Uiso 1 1 calc R
H27B H 0.6115 0.5696 0.2651 0.119 Uiso 1 1 calc R
H27C H 0.6553 0.4552 0.3552 0.119 Uiso 1 1 calc R
C28 C 0.8869(6) 0.4537(7) 0.0586(4) 0.100(2) Uani 1 1 d .
H28A H 0.8466 0.5373 0.0247 0.149 Uiso 1 1 calc R
H28B H 0.9035 0.4135 0.0176 0.149 Uiso 1 1 calc R
H28C H 0.9671 0.4421 0.0914 0.149 Uiso 1 1 calc R
C29 C 0.6822(6) 0.1373(5) 0.1981(4) 0.0787(16) Uani 1 1 d .
H29A H 0.7321 0.1137 0.1548 0.118 Uiso 1 1 calc R
H29B H 0.5926 0.1470 0.1838 0.118 Uiso 1 1 calc R
H29C H 0.7127 0.0773 0.2581 0.118 Uiso 1 1 calc R
C31 C 0.2354(5) 0.1992(5) 0.2537(4) 0.0709(14) Uani 1 1 d .
C32 C 0.1460(5) 0.1370(5) 0.2801(5) 0.0774(16) Uani 1 1 d .
F32 F 0.1104(3) 0.1118(3) 0.3632(3) 0.0977(11) Uani 1 1 d .
C33 C 0.0888(6) 0.0999(6) 0.2258(6) 0.097(2) Uani 1 1 d .
F33 F 0.0016(3) 0.0413(4) 0.2559(3) 0.1261(15) Uani 1 1 d .
C34 C 0.1199(7) 0.1206(7) 0.1410(7) 0.106(2) Uani 1 1 d .
F34 F 0.0644(4) 0.0857(4) 0.0856(4) 0.153(2) Uani 1 1 d .
C35 C 0.2093(7) 0.1762(7) 0.1117(5) 0.099(2) Uani 1 1 d .
F35 F 0.2461(5) 0.1968(4) 0.0279(3) 0.1434(17) Uani 1 1 d .
C36 C 0.2656(5) 0.2131(6) 0.1687(5) 0.0835(17) Uani 1 1 d .
F36 F 0.3586(4) 0.2643(4) 0.1340(2) 0.1038(11) Uani 1 1 d .
C41 C 0.1704(5) 0.3065(6) 0.3663(5) 0.0824(18) Uani 1 1 d .
C42 C 0.0811(5) 0.4094(7) 0.3089(6) 0.090(2) Uani 1 1 d .
F42 F 0.0908(3) 0.4505(3) 0.2187(3) 0.1092(13) Uani 1 1 d .
C43 C -0.0229(6) 0.4729(8) 0.3358(9) 0.127(3) Uani 1 1 d .
F43 F -0.1020(4) 0.5746(5) 0.2755(5) 0.171(3) Uani 1 1 d .
C44 C -0.0431(7) 0.4351(11) 0.4248(10) 0.136(5) Uani 1 1 d .
F44 F -0.1443(4) 0.4983(6) 0.4508(5) 0.208(3) Uani 1 1 d .
C45 C 0.0377(8) 0.3324(11) 0.4838(8) 0.124(3) Uani 1 1 d .
F45 F 0.0184(5) 0.2953(6) 0.5705(4) 0.171(3) Uani 1 1 d .
C46 C 0.1407(6) 0.2710(8) 0.4557(6) 0.092(2) Uani 1 1 d .
F46 F 0.2154(4) 0.1706(5) 0.5194(3) 0.1137(13) Uani 1 1 d .

loop_
_atom_site_aniso_label
_atom_site_aniso_U_11
_atom_site_aniso_U_22
_atom_site_aniso_U_33
_atom_site_aniso_U_23
_atom_site_aniso_U_13
_atom_site_aniso_U_12
P1 0.0465(6) 0.0687(8) 0.0567(7) -0.0275(6) 0.0115(5) -0.0190(6)
B1 0.057(3) 0.075(4) 0.071(4) -0.037(3) 0.021(3) -0.028(3)
C1 0.053(3) 0.062(3) 0.057(3) -0.016(2) 0.008(2) -0.015(2)
C2 0.056(3) 0.079(4) 0.069(3) -0.029(3) 0.018(2) -0.036(3)
N1 0.043(2) 0.066(3) 0.069(3) -0.022(2) 0.0006(18) -0.0128(19)
O1 0.062(2) 0.065(2) 0.064(2) -0.0218(18) -0.0018(16) -0.0120(17)
C3 0.100(4) 0.082(4) 0.069(4) -0.029(3) -0.010(3) -0.009(3)
C4 0.110(5) 0.089(5) 0.069(4) -0.030(4) -0.010(4) -0.010(4)
C5 0.124(6) 0.092(5) 0.077(4) -0.038(4) -0.011(4) -0.001(4)
C6 0.159(8) 0.100(6) 0.082(5) -0.039(5) -0.012(5) -0.006(6)
C7 0.198(11) 0.111(7) 0.087(6) -0.024(5) -0.008(7) -0.048(8)
C8 0.155(9) 0.133(9) 0.100(6) -0.006(6) -0.011(6) -0.044(7)
C9 0.114(6) 0.100(6) 0.099(6) -0.007(5) -0.011(5) -0.021(5)
C11 0.044(2) 0.070(3) 0.063(3) -0.028(3) 0.011(2) -0.019(2)
C12 0.054(3) 0.085(4) 0.057(3) -0.032(3) 0.013(2) -0.024(3)
C13 0.059(3) 0.098(4) 0.066(3) -0.034(3) 0.002(3) -0.023(3)
C14 0.087(4) 0.102(5) 0.059(3) -0.036(3) 0.005(3) -0.035(4)
C15 0.070(3) 0.095(4) 0.065(3) -0.045(3) 0.012(3) -0.026(3)
C16 0.057(3) 0.081(4) 0.070(3) -0.042(3) 0.014(2) -0.027(3)
C17 0.055(3) 0.099(4) 0.074(4) -0.037(3) 0.012(3) -0.014(3)
C18 0.104(5) 0.151(7) 0.082(4) -0.063(5) -0.010(4) -0.030(5)
C19 0.057(3) 0.093(4) 0.092(4) -0.056(3) 0.019(3) -0.020(3)
C21 0.048(3) 0.074(3) 0.054(3) -0.028(3) 0.007(2) -0.021(2)
C22 0.062(3) 0.077(4) 0.059(3) -0.030(3) 0.013(2) -0.028(3)
C23 0.075(4) 0.094(4) 0.065(3) -0.025(3) 0.012(3) -0.040(3)
C24 0.061(3) 0.102(4) 0.057(3) -0.027(3) 0.011(3) -0.033(3)
C25 0.060(3) 0.100(4) 0.061(3) -0.035(3) 0.023(3) -0.030(3)
C26 0.059(3) 0.087(4) 0.051(3) -0.030(3) 0.010(2) -0.023(3)
C27 0.090(4) 0.076(4) 0.084(4) -0.037(3) 0.015(3) -0.034(3)
C28 0.087(4) 0.150(6) 0.074(4) -0.032(4) 0.034(3) -0.069(4)
C29 0.091(4) 0.090(4) 0.082(4) -0.054(3) 0.035(3) -0.040(3)
C31 0.056(3) 0.088(4) 0.075(4) -0.043(3) 0.009(3) -0.014(3)
C32 0.053(3) 0.091(4) 0.109(5) -0.059(4) 0.004(3) -0.025(3)
F32 0.074(2) 0.116(3) 0.132(3) -0.066(2) 0.033(2) -0.047(2)
C33 0.056(3) 0.091(5) 0.151(7) -0.061(5) -0.007(4) -0.013(3)
F33 0.076(2) 0.118(3) 0.213(5) -0.090(3) -0.009(3) -0.036(2)
C34 0.089(5) 0.100(5) 0.141(7) -0.073(5) -0.027(5) -0.011(4)
F34 0.142(4) 0.149(4) 0.196(5) -0.115(4) -0.059(3) -0.016(3)
C35 0.105(5) 0.115(6) 0.084(5) -0.058(4) 0.001(4) -0.018(4)
F35 0.177(4) 0.153(4) 0.106(3) -0.078(3) -0.007(3) -0.021(3)
C36 0.064(3) 0.093(4) 0.103(5) -0.051(4) 0.002(3) -0.018(3)
F36 0.109(3) 0.133(3) 0.086(2) -0.055(2) 0.023(2) -0.044(2)
C41 0.047(3) 0.113(5) 0.119(5) -0.077(4) 0.014(3) -0.029(3)
C42 0.053(3) 0.111(5) 0.137(6) -0.083(5) 0.008(4) -0.024(4)
F42 0.066(2) 0.106(3) 0.151(4) -0.061(3) -0.023(2) -0.0019(19)
C43 0.048(4) 0.143(7) 0.241(11) -0.143(8) 0.003(5) -0.011(4)
F43 0.069(2) 0.161(4) 0.321(8) -0.166(5) -0.026(3) 0.010(3)
C44 0.058(4) 0.196(11) 0.255(14) -0.191(11) 0.047(7) -0.045(6)
F44 0.077(3) 0.310(7) 0.400(9) -0.307(8) 0.090(4) -0.069(4)
C45 0.089(5) 0.206(10) 0.186(9) -0.162(9) 0.082(6) -0.088(6)
F45 0.136(4) 0.302(7) 0.216(6) -0.205(6) 0.121(4) -0.134(5)
C46 0.066(4) 0.131(6) 0.129(6) -0.090(5) 0.042(4) -0.050(4)
F46 0.107(3) 0.161(4) 0.106(3) -0.070(3) 0.057(2) -0.066(3)

loop_
_atom_type_symbol
_atom_type_description
_atom_type_scat_dispersion_real
_atom_type_scat_dispersion_imag
_atom_type_scat_source
C C 0.0181 0.0091 'International Tables Vol C Tables 4.2.6.8 and 6.1.1.4'
H H 0.0000 0.0000 'International Tables Vol C Tables 4.2.6.8 and 6.1.1.4'
B B 0.0090 0.0039 'International Tables Vol C Tables 4.2.6.8 and 6.1.1.4'
N N 0.0311 0.0180 'International Tables Vol C Tables 4.2.6.8 and 6.1.1.4'
O O 0.0492 0.0322 'International Tables Vol C Tables 4.2.6.8 and 6.1.1.4'
F F 0.0727 0.0534 'International Tables Vol C Tables 4.2.6.8 and 6.1.1.4'
P P 0.2955 0.4335 'International Tables Vol C Tables 4.2.6.8 and 6.1.1.4'

loop_
_geom_angle_atom_site_label_1
_geom_angle_atom_site_label_2
_geom_angle_atom_site_label_3
_geom_angle
N1 P1 C1 92.9(2)
N1 P1 C21 110.2(2)
C1 P1 C21 122.5(2)
N1 P1 C11 121.2(2)
C1 P1 C11 105.0(2)
C21 P1 C11 105.9(2)
N1 B1 C2 99.3(4)
N1 B1 C41 111.4(4)
C2 B1 C41 116.4(5)
N1 B1 C31 115.2(4)
C2 B1 C31 108.1(4)
C41 B1 C31 106.6(4)
C2 C1 P1 101.2(3)
C2 C1 H1A 111.5
P1 C1 H1A 111.5
C2 C1 H1B 111.5
P1 C1 H1B 111.5
H1A C1 H1B 109.3
C1 C2 B1 106.4(4)
C1 C2 H2A 110.5
B1 C2 H2A 110.5
C1 C2 H2B 110.5
B1 C2 H2B 110.5
H2A C2 H2B 108.6
O1 N1 B1 124.6(4)
O1 N1 P1 116.1(3)
B1 N1 P1 116.4(3)
N1 O1 C3 111.2(4)
O1 C3 C4 107.5(5)
O1 C3 H3A 110.2
C4 C3 H3A 110.2
O1 C3 H3B 110.2
C4 C3 H3B 110.2
H3A C3 H3B 108.5
C5 C4 C9 120.3(7)
C5 C4 C3 120.9(7)
C9 C4 C3 118.7(7)
C4 C5 C6 120.9(9)
C4 C5 H5 119.6
C6 C5 H5 119.6
C7 C6 C5 117.8(9)
C7 C6 H6 121.1
C5 C6 H6 121.1
C6 C7 C8 122.9(10)
C6 C7 H7 118.6
C8 C7 H7 118.6
C7 C8 C9 119.3(10)
C7 C8 H8 120.4
C9 C8 H8 120.4
C4 C9 C8 118.8(9)
C4 C9 H9 120.6
C8 C9 H9 120.6
C12 C11 C16 118.1(4)
C12 C11 P1 117.3(4)
C16 C11 P1 124.6(4)
C13 C12 C11 120.0(5)
C13 C12 C17 116.2(5)
C11 C12 C17 123.8(4)
C14 C13 C12 122.0(5)
C14 C13 H13 119.0
C12 C13 H13 119.0
C15 C14 C13 117.9(5)
C15 C14 C18 121.0(6)
C13 C14 C18 121.1(6)
C14 C15 C16 122.9(5)
C14 C15 H15 118.5
C16 C15 H15 118.5
C15 C16 C11 119.1(5)
C15 C16 C19 116.1(5)
C11 C16 C19 124.8(4)
C12 C17 H17A 109.5
C12 C17 H17B 109.5
H17A C17 H17B 109.5
C12 C17 H17C 109.5
H17A C17 H17C 109.5
H17B C17 H17C 109.5
C14 C18 H18A 109.5
C14 C18 H18B 109.5
H18A C18 H18B 109.5
C14 C18 H18C 109.5
H18A C18 H18C 109.5
H18B C18 H18C 109.5
C16 C19 H19A 109.5
C16 C19 H19B 109.5
H19A C19 H19B 109.5
C16 C19 H19C 109.5
H19A C19 H19C 109.5
H19B C19 H19C 109.5
C22 C21 C26 118.9(4)
C22 C21 P1 118.7(4)
C26 C21 P1 122.4(4)
C23 C22 C21 118.8(5)
C23 C22 C27 116.3(5)
C21 C22 C27 124.9(4)
C24 C23 C22 122.6(5)
C24 C23 H23 118.7
C22 C23 H23 118.7
C23 C24 C25 118.0(5)
C23 C24 C28 120.4(6)
C25 C24 C28 121.6(6)
C24 C25 C26 122.8(5)
C24 C25 H25 118.6
C26 C25 H25 118.6
C25 C26 C21 118.9(5)
C25 C26 C29 116.6(5)
C21 C26 C29 124.4(4)
C22 C27 H27A 109.5
C22 C27 H27B 109.5
H27A C27 H27B 109.5
C22 C27 H27C 109.5
H27A C27 H27C 109.5
H27B C27 H27C 109.5
C24 C28 H28A 109.5
C24 C28 H28B 109.5
H28A C28 H28B 109.5
C24 C28 H28C 109.5
H28A C28 H28C 109.5
H28B C28 H28C 109.5
C26 C29 H29A 109.5
C26 C29 H29B 109.5
H29A C29 H29B 109.5
C26 C29 H29C 109.5
H29A C29 H29C 109.5
H29B C29 H29C 109.5
C36 C31 C32 112.5(5)
C36 C31 B1 129.8(5)
C32 C31 B1 117.6(5)
F32 C32 C33 116.0(6)
F32 C32 C31 119.8(5)
C33 C32 C31 124.2(7)
F33 C33 C34 119.2(7)
F33 C33 C32 120.7(8)
C34 C33 C32 120.0(7)
C35 C34 F34 119.4(9)
C35 C34 C33 119.3(7)
F34 C34 C33 121.3(8)
C34 C35 F35 121.6(7)
C34 C35 C36 119.3(7)
F35 C35 C36 119.1(7)
C31 C36 F36 120.7(5)
C31 C36 C35 124.6(6)
F36 C36 C35 114.7(6)
C42 C41 C46 112.4(6)
C42 C41 B1 121.0(6)
C46 C41 B1 126.6(6)
F42 C42 C43 115.9(8)
F42 C42 C41 119.6(6)
C43 C42 C41 124.4(9)
F43 C43 C44 120.0(8)
F43 C43 C42 120.0(11)
C44 C43 C42 119.9(10)
F44 C44 C45 121.7(12)
F44 C44 C43 119.6(12)
C45 C44 C43 118.7(8)
F45 C45 C44 118.9(9)
F45 C45 C46 120.6(11)
C44 C45 C46 120.5(10)
F46 C46 C45 115.9(8)
F46 C46 C41 120.0(6)
C45 C46 C41 124.1(9)

loop_
_geom_bond_atom_site_label_1
_geom_bond_atom_site_label_2
_geom_bond_distance
P1 N1 1.638(4)
P1 C1 1.788(5)
P1 C21 1.801(5)
P1 C11 1.809(5)
B1 N1 1.580(7)
B1 C2 1.627(8)
B1 C41 1.640(8)
B1 C31 1.665(8)
C1 C2 1.539(6)
C1 H1A 0.9800
C1 H1B 0.9800
C2 H2A 0.9800
C2 H2B 0.9800
N1 O1 1.431(5)
O1 C3 1.476(6)
C3 C4 1.507(9)
C3 H3A 0.9800
C3 H3B 0.9800
C4 C5 1.377(9)
C4 C9 1.390(10)
C5 C6 1.389(10)
C5 H5 0.9400
C6 C7 1.362(12)
C6 H6 0.9400
C7 C8 1.372(13)
C7 H7 0.9400
C8 C9 1.390(12)
C8 H8 0.9400
C9 H9 0.9400
C11 C12 1.420(6)
C11 C16 1.426(7)
C12 C13 1.393(7)
C12 C17 1.516(7)
C13 C14 1.386(8)
C13 H13 0.9400
C14 C15 1.383(8)
C14 C18 1.515(8)
C15 C16 1.391(7)
C15 H15 0.9400
C16 C19 1.505(7)
C17 H17A 0.9700
C17 H17B 0.9700
C17 H17C 0.9700
C18 H18A 0.9700
C18 H18B 0.9700
C18 H18C 0.9700
C19 H19A 0.9700
C19 H19B 0.9700
C19 H19C 0.9700
C21 C22 1.414(7)
C21 C26 1.432(7)
C22 C23 1.408(7)
C22 C27 1.511(7)
C23 C24 1.381(8)
C23 H23 0.9400
C24 C25 1.383(8)
C24 C28 1.506(7)
C25 C26 1.390(7)
C25 H25 0.9400
C26 C29 1.505(7)
C27 H27A 0.9700
C27 H27B 0.9700
C27 H27C 0.9700
C28 H28A 0.9700
C28 H28B 0.9700
C28 H28C 0.9700
C29 H29A 0.9700
C29 H29B 0.9700
C29 H29C 0.9700
C31 C36 1.367(8)
C31 C32 1.398(8)
C32 F32 1.339(7)
C32 C33 1.366(9)
C33 F33 1.355(8)
C33 C34 1.354(10)
C34 C35 1.350(10)
C34 F34 1.350(7)
C35 F35 1.361(8)
C35 C36 1.393(9)
C36 F36 1.369(7)
C41 C42 1.387(9)
C41 C46 1.408(9)
C42 F42 1.365(8)
C42 C43 1.375(9)
C43 F43 1.349(11)
C43 C44 1.372(14)
C44 F44 1.345(8)
C44 C45 1.355(14)
C45 F45 1.336(10)
C45 C46 1.365(9)
C46 F46 1.344(8)

loop_
_geom_torsion_atom_site_label_1
_geom_torsion_atom_site_label_2
_geom_torsion_atom_site_label_3
_geom_torsion_atom_site_label_4
_geom_torsion
N1 P1 C1 C2 -41.6(3)
C21 P1 C1 C2 -157.8(3)
C11 P1 C1 C2 81.8(3)
P1 C1 C2 B1 49.8(4)
N1 B1 C2 C1 -34.5(5)
C41 B1 C2 C1 -154.1(4)
C31 B1 C2 C1 86.0(5)
C2 B1 N1 O1 -155.7(4)
C41 B1 N1 O1 -32.5(7)
C31 B1 N1 O1 89.2(5)
C2 B1 N1 P1 4.0(5)
C41 B1 N1 P1 127.2(4)
C31 B1 N1 P1 -111.1(4)
C1 P1 N1 O1 -176.2(3)
C21 P1 N1 O1 -49.9(4)
C11 P1 N1 O1 74.4(4)
C1 P1 N1 B1 22.3(4)
C21 P1 N1 B1 148.6(4)
C11 P1 N1 B1 -87.1(4)
B1 N1 O1 C3 -100.0(5)
P1 N1 O1 C3 100.2(4)
N1 O1 C3 C4 -172.1(5)
O1 C3 C4 C5 -72.1(7)
O1 C3 C4 C9 108.9(7)
C9 C4 C5 C6 -0.6(10)
C3 C4 C5 C6 -179.7(6)
C4 C5 C6 C7 -0.4(11)
C5 C6 C7 C8 0.1(13)
C6 C7 C8 C9 1.2(14)
C5 C4 C9 C8 1.9(11)
C3 C4 C9 C8 -179.0(7)
C7 C8 C9 C4 -2.2(13)
N1 P1 C11 C12 174.8(4)
C1 P1 C11 C12 71.9(4)
C21 P1 C11 C12 -58.9(4)
N1 P1 C11 C16 -4.3(5)
C1 P1 C11 C16 -107.1(4)
C21 P1 C11 C16 122.0(4)
C16 C11 C12 C13 0.8(7)
P1 C11 C12 C13 -178.4(4)
C16 C11 C12 C17 -178.7(5)
P1 C11 C12 C17 2.1(7)
C11 C12 C13 C14 -1.6(8)
C17 C12 C13 C14 177.9(5)
C12 C13 C14 C15 1.3(9)
C12 C13 C14 C18 -178.4(6)
C13 C14 C15 C16 -0.1(9)
C18 C14 C15 C16 179.6(6)
C14 C15 C16 C11 -0.7(8)
C14 C15 C16 C19 -179.6(5)
C12 C11 C16 C15 0.4(7)
P1 C11 C16 C15 179.4(4)
C12 C11 C16 C19 179.1(5)
P1 C11 C16 C19 -1.8(7)
N1 P1 C21 C22 84.4(4)
C1 P1 C21 C22 -168.3(4)
C11 P1 C21 C22 -48.3(4)
N1 P1 C21 C26 -96.4(4)
C1 P1 C21 C26 10.9(5)
C11 P1 C21 C26 130.9(4)
C26 C21 C22 C23 0.2(7)
P1 C21 C22 C23 179.4(4)
C26 C21 C22 C27 178.9(5)
P1 C21 C22 C27 -1.9(7)
C21 C22 C23 C24 -0.7(8)
C27 C22 C23 C24 -179.5(5)
C22 C23 C24 C25 0.7(8)
C22 C23 C24 C28 -178.0(5)
C23 C24 C25 C26 -0.3(8)
C28 C24 C25 C26 178.4(5)
C24 C25 C26 C21 -0.2(8)
C24 C25 C26 C29 -178.4(5)
C22 C21 C26 C25 0.2(7)
P1 C21 C26 C25 -179.0(4)
C22 C21 C26 C29 178.2(5)
P1 C21 C26 C29 -0.9(7)
N1 B1 C31 C36 7.7(8)
C2 B1 C31 C36 -102.2(7)
C41 B1 C31 C36 132.0(6)
N1 B1 C31 C32 -175.8(5)
C2 B1 C31 C32 74.2(6)
C41 B1 C31 C32 -51.6(7)
C36 C31 C32 F32 177.2(5)
B1 C31 C32 F32 0.2(8)
C36 C31 C32 C33 -3.6(9)
B1 C31 C32 C33 179.3(5)
F32 C32 C33 F33 0.0(9)
C31 C32 C33 F33 -179.1(5)
F32 C32 C33 C34 -179.3(6)
C31 C32 C33 C34 1.5(10)
F33 C33 C34 C35 -178.2(6)
C32 C33 C34 C35 1.1(11)
F33 C33 C34 F34 1.1(10)
C32 C33 C34 F34 -179.5(6)
F34 C34 C35 F35 -0.8(11)
C33 C34 C35 F35 178.5(6)
F34 C34 C35 C36 179.4(6)
C33 C34 C35 C36 -1.3(11)
C32 C31 C36 F36 -175.2(5)
B1 C31 C36 F36 1.4(9)
C32 C31 C36 C35 3.5(9)
B1 C31 C36 C35 -179.9(6)
C34 C35 C36 C31 -1.2(11)
F35 C35 C36 C31 178.9(6)
C34 C35 C36 F36 177.5(6)
F35 C35 C36 F36 -2.3(9)
N1 B1 C41 C42 64.9(6)
C2 B1 C41 C42 177.7(5)
C31 B1 C41 C42 -61.7(6)
N1 B1 C41 C46 -115.5(6)
C2 B1 C41 C46 -2.7(8)
C31 B1 C41 C46 118.0(6)
C46 C41 C42 F42 -175.0(5)
B1 C41 C42 F42 4.7(8)
C46 C41 C42 C43 2.2(8)
B1 C41 C42 C43 -178.1(6)
F42 C42 C43 F43 -5.2(9)
C41 C42 C43 F43 177.5(6)
F42 C42 C43 C44 177.3(6)
C41 C42 C43 C44 0.0(11)
F43 C43 C44 F44 1.9(11)
C42 C43 C44 F44 179.3(6)
F43 C43 C44 C45 179.7(6)
C42 C43 C44 C45 -2.8(12)
F44 C44 C45 F45 -2.2(11)
C43 C44 C45 F45 180.0(6)
F44 C44 C45 C46 -179.0(6)
C43 C44 C45 C46 3.2(12)
F45 C45 C46 F46 2.9(9)
C44 C45 C46 F46 179.6(6)
F45 C45 C46 C41 -177.6(6)
C44 C45 C46 C41 -0.8(10)
C42 C41 C46 F46 177.7(5)
B1 C41 C46 F46 -1.9(9)
C42 C41 C46 C45 -1.8(8)
B1 C41 C46 C45 178.6(6)

loop_
_platon_squeeze_void_nr
_platon_squeeze_void_average_x
_platon_squeeze_void_average_y
_platon_squeeze_void_average_z
_platon_squeeze_void_volume
_platon_squeeze_void_count_electrons
_platon_squeeze_void_content
1 0.500 0.000 1.000 321 76 ' '
